data_2103019
loop_
_publ_author_name
'Nuss, J\"urgen'
'Jansen, Martin'

_publ_section_title
;
 Reticular merohedral twinning within the La~9~Sb~5~O~5~ structure
 family: structure of Pr~9~Sb~5~O~5~, Sm~9~Sb~5~O~5~ and Dy~9~Sb~5~O~5~
;
_journal_issue 6
_journal_name_full 'Acta Crystallographica Section B'
_journal_page_first 843
_journal_page_last 849
_journal_paper_doi 10.1107/S0108768107051282
_journal_volume 63
_journal_year 2007
_chemical_formula_moiety 'Sm9 Sb5 O5'
_chemical_formula_sum 'O5 Sb5 Sm9'
_chemical_formula_weight 2041.90
_space_group_IT_number 85
_symmetry_cell_setting tetragonal
_symmetry_space_group_name_Hall '-P 4a'
_symmetry_space_group_name_H-M 'P 4/n :2'
_atom_sites_solution_primary direct
_atom_sites_solution_secondary difmap
_audit_creation_method SHELXL-97
_cell_angle_alpha 90.00
_cell_angle_beta 90.00
_cell_angle_gamma 90.00
_cell_formula_units_Z 2
_cell_length_a 10.0341(4)
_cell_length_b 10.0341(4)
_cell_length_c 8.9839(3)
_cell_measurement_reflns_used 7294
_cell_measurement_temperature 296(2)
_cell_measurement_theta_max 36.79
_cell_measurement_theta_min 2.27
_cell_volume 904.53(6)
_computing_cell_refinement 'SAINT32 (Bruker AXS)'
_computing_data_collection 'Bruker Suite (Bruker AXS)'
_computing_data_reduction 'SAINT32 (Bruker AXS)'
_computing_molecular_graphics 'ATOMS (Dowty, 2005)'
_computing_publication_material CIFTAB
_computing_structure_refinement 'SHELXL-97 (Sheldrick, 1997)'
_computing_structure_solution 'SHELXS-97 (Sheldrick, 1990)'
_diffrn_ambient_temperature 296(2)
_diffrn_measured_fraction_theta_full 0.996
_diffrn_measured_fraction_theta_max 0.996
_diffrn_measurement_device '3-circle goniometer'
_diffrn_measurement_device_type 'SMART APEX II, Bruker AXS'
_diffrn_measurement_method \w-scans
_diffrn_radiation_monochromator graphite
_diffrn_radiation_type MoK\a
_diffrn_radiation_wavelength 0.71073
_diffrn_reflns_av_R_equivalents 0.0496
_diffrn_reflns_av_sigmaI/netI 0.0269
_diffrn_reflns_limit_h_max 12
_diffrn_reflns_limit_h_min -11
_diffrn_reflns_limit_k_max 16
_diffrn_reflns_limit_k_min 0
_diffrn_reflns_limit_l_max 15
_diffrn_reflns_limit_l_min 0
_diffrn_reflns_number 31237
_diffrn_reflns_theta_full 37.02
_diffrn_reflns_theta_max 37.02
_diffrn_reflns_theta_min 2.27
_diffrn_standards_decay_% 0
_diffrn_standards_interval_count 0
_diffrn_standards_interval_time 0
_diffrn_standards_number 0
_exptl_absorpt_coefficient_mu 36.011
_exptl_absorpt_correction_T_max 0.339
_exptl_absorpt_correction_T_min 0.185
_exptl_absorpt_correction_type multi-scan
_exptl_absorpt_process_details 'TWINABS (G. Sheldrick 2007)'
_exptl_crystal_colour metallic-dark-black
_exptl_crystal_density_diffrn 7.497
_exptl_crystal_density_method 'not measured'
_exptl_crystal_description block
_exptl_crystal_F_000 1706
_exptl_crystal_size_max 0.05
_exptl_crystal_size_mid 0.05
_exptl_crystal_size_min 0.03
_refine_diff_density_max 2.049
_refine_diff_density_min -1.872
_refine_ls_extinction_coef 0.00034(2)
_refine_ls_extinction_expression Fc^*^=kFc[1+0.001xFc^2^\l^3^/sin(2\q)]^-1/4^
_refine_ls_extinction_method SHELXL
_refine_ls_goodness_of_fit_ref 1.077
_refine_ls_matrix_type full
_refine_ls_number_parameters 48
_refine_ls_number_reflns 4116
_refine_ls_number_restraints 0
_refine_ls_restrained_S_all 1.077
_refine_ls_R_factor_all 0.0436
_refine_ls_R_factor_gt 0.0289
_refine_ls_shift/su_max 0.004
_refine_ls_shift/su_mean 0.001
_refine_ls_structure_factor_coef Fsqd
_refine_ls_weighting_details 'calc w=1/[\s^2^(Fo^2^)+(0.0114P)^2^+3.5785P] where P=(Fo^2^+2Fc^2^)/3'
_refine_ls_weighting_scheme calc
_refine_ls_wR_factor_gt 0.0531
_refine_ls_wR_factor_ref 0.0573
_reflns_number_gt 3266
_reflns_number_total 4116
_reflns_threshold_expression >2sigma(I)
_cod_data_source_file bp5006.cif
_cod_data_source_block sm9sb5o5
_cod_original_sg_symbol_H-M 'P 4/n'
_cod_database_code 2103019

loop_
_symmetry_equiv_pos_as_xyz
'x, y, z'
'-x+1/2, -y+1/2, z'
'-y+1/2, x, z'
'y, -x+1/2, z'
'-x, -y, -z'
'x-1/2, y-1/2, -z'
'y-1/2, -x, -z'
'-y, x-1/2, -z'

loop_
_atom_site_type_symbol
_atom_site_label
_atom_site_fract_x
_atom_site_fract_y
_atom_site_fract_z
_atom_site_U_iso_or_equiv
_atom_site_adp_type
_atom_site_calc_flag
_atom_site_refinement_flags
_atom_site_occupancy
Sm Sm1 0.331062(15) 0.022362(16) 0.99790(2) 0.00766(4) Uani d . 1
Sm Sm2 0.2500 0.2500 0.33213(4) 0.00877(6) Uani d S 1
Sm Sm3 0.146291(17) 0.954159(16) 0.65454(2) 0.00861(4) Uani d . 1
Sb Sb1 0.2500 0.2500 0.68789(6) 0.01000(8) Uani d S 1
Sb Sb2 0.15360(2) 0.94649(2) 0.29929(3) 0.00843(5) Uani d . 1
O O1 0.2500 0.2500 0.0664(6) 0.0150(10) Uani d S 1
O O2 0.1290(2) 0.9749(3) 0.9108(3) 0.0098(4) Uani d . 1

loop_
_atom_site_aniso_label
_atom_site_aniso_U_11
_atom_site_aniso_U_22
_atom_site_aniso_U_33
_atom_site_aniso_U_12
_atom_site_aniso_U_13
_atom_site_aniso_U_23
Sm1 0.00639(7) 0.00935(7) 0.00723(6) 0.00003(5) -0.00033(6) 0.00052(6)
Sm2 0.01017(9) 0.01017(9) 0.00598(14) 0.000 0.000 0.000
Sm3 0.01015(8) 0.01027(7) 0.00542(7) -0.00046(5) 0.00018(5) -0.00048(5)
Sb1 0.00931(11) 0.00931(11) 0.01137(19) 0.000 0.000 0.000
Sb2 0.00862(9) 0.00972(9) 0.00694(10) -0.00029(6) 0.00019(7) -0.00004(7)
O1 0.0160(15) 0.0160(15) 0.013(2) 0.000 0.000 0.000
O2 0.0086(10) 0.0137(11) 0.0070(10) -0.0014(8) 0.0008(8) -0.0012(9)

loop_
_atom_type_symbol
_atom_type_description
_atom_type_scat_dispersion_real
_atom_type_scat_dispersion_imag
_atom_type_scat_source
O O 0.0106 0.0060 'International Tables Vol C Tables 4.2.6.8 and 6.1.1.4'
Sb Sb -0.5866 1.5461 'International Tables Vol C Tables 4.2.6.8 and 6.1.1.4'
Sm Sm -0.1638 3.4418 'International Tables Vol C Tables 4.2.6.8 and 6.1.1.4'

loop_
_geom_angle_atom_site_label_1
_geom_angle_atom_site_label_2
_geom_angle_atom_site_label_3
_geom_angle_site_symmetry_1
_geom_angle_site_symmetry_3
_geom_angle
O2 Sm1 O2 1_545 7_557 124.64(13)
O2 Sm1 O2 1_545 3_655 137.20(13)
O2 Sm1 O2 7_557 3_655 84.11(9)
O2 Sm1 O1 1_545 1_556 89.18(8)
O2 Sm1 O1 7_557 1_556 137.32(13)
O2 Sm1 O1 3_655 1_556 86.32(8)
O2 Sm1 Sb2 1_545 1_546 75.50(7)
O2 Sm1 Sb2 7_557 1_546 83.81(7)
O2 Sm1 Sb2 3_655 1_546 144.71(7)
O1 Sm1 Sb2 1_556 1_546 80.49(10)
O2 Sm1 Sb2 1_545 7_556 85.60(7)
O2 Sm1 Sb2 7_557 7_556 73.60(7)
O2 Sm1 Sb2 3_655 7_556 72.17(6)
O1 Sm1 Sb2 1_556 7_556 141.01(12)
Sb2 Sm1 Sb2 1_546 7_556 134.534(8)
O2 Sm1 Sm1 1_545 5_657 151.54(7)
O2 Sm1 Sm1 7_557 5_657 43.24(7)
O2 Sm1 Sm1 3_655 5_657 40.87(6)
O1 Sm1 Sm1 1_556 5_657 116.07(2)
Sb2 Sm1 Sm1 1_546 5_657 119.424(9)
Sb2 Sm1 Sm1 7_556 5_657 66.628(7)
O2 Sm1 Sm1 1_545 4 42.99(7)
O2 Sm1 Sm1 7_557 4 150.34(7)
O2 Sm1 Sm1 3_655 4 123.50(6)
O1 Sm1 Sm1 1_556 4 46.74(3)
Sb2 Sm1 Sm1 1_546 4 67.350(5)
Sb2 Sm1 Sm1 7_556 4 121.995(5)
Sm1 Sm1 Sm1 5_657 4 162.131(8)
O2 Sm1 Sm1 1_545 3 125.75(7)
O2 Sm1 Sm1 7_557 3 109.55(7)
O2 Sm1 Sm1 3_655 3 40.11(6)
O1 Sm1 Sm1 1_556 3 46.74(3)
Sb2 Sm1 Sm1 1_546 3 115.851(5)
Sb2 Sm1 Sm1 7_556 3 108.822(6)
Sm1 Sm1 Sm1 5_657 3 72.142(8)
Sm1 Sm1 Sm1 4 3 90.0
O2 Sm1 Sm3 1_545 1_545 37.13(7)
O2 Sm1 Sm3 7_557 1_545 120.37(7)
O2 Sm1 Sm3 3_655 1_545 102.91(7)
O1 Sm1 Sm3 1_556 1_545 102.31(11)
Sb2 Sm1 Sm3 1_546 1_545 111.805(7)
Sb2 Sm1 Sm3 7_556 1_545 54.188(6)
Sm1 Sm1 Sm3 5_657 1_545 119.107(9)
Sm1 Sm1 Sm3 4 1_545 67.850(4)
Sm1 Sm1 Sm3 3 1_545 112.694(4)
O2 Sm1 Sb1 1_545 . 70.51(7)
O2 Sm1 Sb1 7_557 . 146.49(7)
O2 Sm1 Sb1 3_655 . 69.55(6)
O1 Sm1 Sb1 1_556 . 63.20(13)
Sb2 Sm1 Sb1 1_546 . 129.577(7)
Sb2 Sm1 Sb1 7_556 . 78.710(8)
Sm1 Sm1 Sb1 5_657 . 107.929(8)
Sm1 Sm1 Sb1 4 . 62.336(4)
Sm1 Sm1 Sb1 3 . 62.336(4)
Sm3 Sm1 Sb1 1_545 . 50.876(6)
O2 Sm1 Sm3 1_545 7_557 119.67(7)
O2 Sm1 Sm3 7_557 7_557 35.19(7)
O2 Sm1 Sm3 3_655 7_557 102.05(6)
O1 Sm1 Sm3 1_556 7_557 108.26(13)
Sb2 Sm1 Sm3 1_546 7_557 52.942(6)
Sb2 Sm1 Sm3 7_556 7_557 107.824(7)
Sm1 Sm1 Sm3 5_657 7_557 66.806(6)
Sm1 Sm1 Sm3 4 7_557 119.326(4)
Sm1 Sm1 Sm3 3 7_557 105.406(5)
Sm3 Sm1 Sm3 1_545 7_557 141.387(7)
Sb1 Sm1 Sm3 . 7_557 167.700(7)
O1 Sm2 Sb1 . . 180.0
O1 Sm2 Sb2 . 4_455 84.725(8)
Sb1 Sm2 Sb2 . 4_455 95.275(8)
O1 Sm2 Sb2 . 2_565 84.725(8)
Sb1 Sm2 Sb2 . 2_565 95.275(8)
Sb2 Sm2 Sb2 4_455 2_565 89.5160(10)
O1 Sm2 Sb2 . 1_545 84.725(8)
Sb1 Sm2 Sb2 . 1_545 95.275(8)
Sb2 Sm2 Sb2 4_455 1_545 89.5160(10)
Sb2 Sm2 Sb2 2_565 1_545 169.451(16)
O1 Sm2 Sb2 . 3_655 84.725(8)
Sb1 Sm2 Sb2 . 3_655 95.275(8)
Sb2 Sm2 Sb2 4_455 3_655 169.451(16)
Sb2 Sm2 Sb2 2_565 3_655 89.5150(10)
Sb2 Sm2 Sb2 1_545 3_655 89.5150(10)
O1 Sm2 Sm1 . 4_554 38.921(5)
Sb1 Sm2 Sm1 . 4_554 141.079(5)
Sb2 Sm2 Sm1 4_455 4_554 55.272(6)
Sb2 Sm2 Sm1 2_565 4_554 107.872(9)
Sb2 Sm2 Sm1 1_545 4_554 63.260(6)
Sb2 Sm2 Sm1 3_655 4_554 115.254(10)
O1 Sm2 Sm1 . 2_554 38.921(5)
Sb1 Sm2 Sm1 . 2_554 141.079(5)
Sb2 Sm2 Sm1 4_455 2_554 63.260(6)
Sb2 Sm2 Sm1 2_565 2_554 55.272(6)
Sb2 Sm2 Sm1 1_545 2_554 115.255(10)
Sb2 Sm2 Sm1 3_655 2_554 107.872(9)
Sm1 Sm2 Sm1 4_554 2_554 52.750(6)
O1 Sm2 Sm1 . 1_554 38.921(5)
Sb1 Sm2 Sm1 . 1_554 141.079(5)
Sb2 Sm2 Sm1 4_455 1_554 107.872(9)
Sb2 Sm2 Sm1 2_565 1_554 115.254(10)
Sb2 Sm2 Sm1 1_545 1_554 55.272(6)
Sb2 Sm2 Sm1 3_655 1_554 63.260(6)
Sm1 Sm2 Sm1 4_554 1_554 52.750(6)
Sm1 Sm2 Sm1 2_554 1_554 77.843(9)
O1 Sm2 Sm1 . 3_554 38.921(5)
Sb1 Sm2 Sm1 . 3_554 141.079(5)
Sb2 Sm2 Sm1 4_455 3_554 115.255(10)
Sb2 Sm2 Sm1 2_565 3_554 63.260(6)
Sb2 Sm2 Sm1 1_545 3_554 107.872(9)
Sb2 Sm2 Sm1 3_655 3_554 55.272(6)
Sm1 Sm2 Sm1 4_554 3_554 77.843(9)
Sm1 Sm2 Sm1 2_554 3_554 52.750(6)
Sm1 Sm2 Sm1 1_554 3_554 52.750(6)
O2 Sm3 Sb1 . 1_565 81.15(6)
O2 Sm3 Sb2 . 8_666 86.20(6)
Sb1 Sm3 Sb2 1_565 8_666 166.891(13)
O2 Sm3 Sb2 . . 175.19(7)
Sb1 Sm3 Sb2 1_565 . 96.307(11)
Sb2 Sm3 Sb2 8_666 . 96.553(8)
O2 Sm3 Sb2 . 5_576 76.86(6)
Sb1 Sm3 Sb2 1_565 5_576 90.271(6)
Sb2 Sm3 Sb2 8_666 5_576 90.186(8)
Sb2 Sm3 Sb2 . 5_576 99.139(7)
O2 Sm3 Sb2 . 7_566 88.42(6)
Sb1 Sm3 Sb2 1_565 7_566 89.724(6)
Sb2 Sm3 Sb2 8_666 7_566 86.490(7)
Sb2 Sm3 Sb2 . 7_566 95.680(8)
Sb2 Sm3 Sb2 5_576 7_566 165.091(11)
O2 Sm3 Sm1 . 1_565 35.40(6)
Sb1 Sm3 Sm1 1_565 1_565 65.039(9)
Sb2 Sm3 Sm1 8_666 1_565 102.429(7)
Sb2 Sm3 Sm1 . 1_565 146.556(7)
Sb2 Sm3 Sm1 5_576 1_565 107.989(7)
Sb2 Sm3 Sm1 7_566 1_565 58.800(6)
O2 Sm3 Sm1 . 8_567 34.01(6)
Sb1 Sm3 Sm1 1_565 8_567 112.214(11)
Sb2 Sm3 Sm1 8_666 8_567 56.563(6)
Sb2 Sm3 Sm1 . 8_567 146.341(7)
Sb2 Sm3 Sm1 5_576 8_567 64.601(6)
Sb2 Sm3 Sm1 7_566 8_567 101.727(7)
Sm1 Sm3 Sm1 1_565 8_567 65.790(5)
O2 Sm3 Sm1 . 4_565 32.29(7)
Sb1 Sm3 Sm1 1_565 4_565 61.228(9)
Sb2 Sm3 Sm1 8_666 4_565 108.782(7)
Sb2 Sm3 Sm1 . 4_565 142.963(7)
Sb2 Sm3 Sm1 5_576 4_565 55.535(6)
Sb2 Sm3 Sm1 7_566 4_565 112.024(7)
Sm1 Sm3 Sm1 1_565 4_565 53.260(5)
Sm1 Sm3 Sm1 8_567 4_565 52.488(5)
Sm3 Sb1 Sm3 4_455 2_565 89.485(2)
Sm3 Sb1 Sm3 4_455 1_545 89.485(2)
Sm3 Sb1 Sm3 2_565 1_545 169.12(2)
Sm3 Sb1 Sm3 4_455 3_655 169.12(2)
Sm3 Sb1 Sm3 2_565 3_655 89.485(2)
Sm3 Sb1 Sm3 1_545 3_655 89.484(2)
Sm3 Sb1 Sm2 4_455 . 84.559(10)
Sm3 Sb1 Sm2 2_565 . 84.559(10)
Sm3 Sb1 Sm2 1_545 . 84.559(10)
Sm3 Sb1 Sm2 3_655 . 84.559(10)
Sm3 Sb1 Sm1 4_455 2 70.177(6)
Sm3 Sb1 Sm1 2_565 2 64.084(7)
Sm3 Sb1 Sm1 1_545 2 125.456(12)
Sm3 Sb1 Sm1 3_655 2 118.826(11)
Sm2 Sb1 Sm1 . 2 138.958(6)
Sm3 Sb1 Sm1 4_455 4 64.085(6)
Sm3 Sb1 Sm1 2_565 4 118.827(11)
Sm3 Sb1 Sm1 1_545 4 70.176(6)
Sm3 Sb1 Sm1 3_655 4 125.455(12)
Sm2 Sb1 Sm1 . 4 138.958(6)
Sm1 Sb1 Sm1 2 4 55.329(7)
Sm3 Sb1 Sm1 4_455 . 118.826(11)
Sm3 Sb1 Sm1 2_565 . 125.456(12)
Sm3 Sb1 Sm1 1_545 . 64.084(7)
Sm3 Sb1 Sm1 3_655 . 70.176(6)
Sm2 Sb1 Sm1 . . 138.958(6)
Sm1 Sb1 Sm1 2 . 82.084(12)
Sm1 Sb1 Sm1 4 . 55.329(7)
Sm3 Sb1 Sm1 4_455 3 125.456(12)
Sm3 Sb1 Sm1 2_565 3 70.176(6)
Sm3 Sb1 Sm1 1_545 3 118.826(11)
Sm3 Sb1 Sm1 3_655 3 64.084(6)
Sm2 Sb1 Sm1 . 3 138.958(6)
Sm1 Sb1 Sm1 2 3 55.329(7)
Sm1 Sb1 Sm1 4 3 82.084(12)
Sm1 Sb1 Sm1 . 3 55.329(7)
Sm3 Sb2 Sm3 7_566 . 84.179(7)
Sm3 Sb2 Sm3 7_566 5_576 165.011(11)
Sm3 Sb2 Sm3 . 5_576 80.862(7)
Sm3 Sb2 Sm2 7_566 1_565 88.854(6)
Sm3 Sb2 Sm2 . 1_565 83.809(9)
Sm3 Sb2 Sm2 5_576 1_565 88.617(6)
Sm3 Sb2 Sm3 7_566 8_666 91.588(7)
Sm3 Sb2 Sm3 . 8_666 83.473(7)
Sm3 Sb2 Sm3 5_576 8_666 87.650(8)
Sm2 Sb2 Sm3 1_565 8_666 167.163(12)
Sm3 Sb2 Sm1 7_566 1_564 70.495(6)
Sm3 Sb2 Sm1 . 1_564 145.053(9)
Sm3 Sb2 Sm1 5_576 1_564 122.528(8)
Sm2 Sb2 Sm1 1_565 1_564 72.331(8)
Sm3 Sb2 Sm1 8_666 1_564 119.818(8)
Sm3 Sb2 Sm1 7_566 8_566 119.610(8)
Sm3 Sb2 Sm1 . 8_566 141.279(9)
Sm3 Sb2 Sm1 5_576 8_566 73.719(7)
Sm2 Sb2 Sm1 1_565 8_566 123.461(10)
Sm3 Sb2 Sm1 8_666 8_566 67.011(6)
Sm1 Sb2 Sm1 1_564 8_566 73.580(7)
Sm2 O1 Sm1 . 4_554 104.25(13)
Sm2 O1 Sm1 . 2_554 104.25(13)
Sm1 O1 Sm1 4_554 2_554 86.53(6)
Sm2 O1 Sm1 . 3_554 104.25(13)
Sm1 O1 Sm1 4_554 3_554 151.5(3)
Sm1 O1 Sm1 2_554 3_554 86.53(6)
Sm2 O1 Sm1 . 1_554 104.25(13)
Sm1 O1 Sm1 4_554 1_554 86.53(6)
Sm1 O1 Sm1 2_554 1_554 151.5(3)
Sm1 O1 Sm1 3_554 1_554 86.53(6)
Sm1 O2 Sm1 1_565 8_567 128.62(13)
Sm1 O2 Sm3 1_565 . 107.47(10)
Sm1 O2 Sm3 8_567 . 110.80(10)
Sm1 O2 Sm1 1_565 4_565 96.90(9)
Sm1 O2 Sm1 8_567 4_565 95.89(9)
Sm3 O2 Sm1 . 4_565 115.99(11)

loop_
_geom_bond_atom_site_label_1
_geom_bond_atom_site_label_2
_geom_bond_site_symmetry_2
_geom_bond_distance
Sm1 O2 1_545 2.225(2)
Sm1 O2 7_557 2.250(2)
Sm1 O2 3_655 2.355(3)
Sm1 O1 1_556 2.5016(14)
Sm1 Sb2 1_546 3.3289(3)
Sm1 Sb2 7_556 3.4040(3)
Sm1 Sm1 5_657 3.4201(3)
Sm1 Sm1 4 3.4289(3)
Sm1 Sm1 3 3.4290(3)
Sm1 Sm3 1_545 3.6635(3)
Sm1 Sb1 . 3.6927(4)
Sm1 Sm3 7_557 3.7602(3)
Sm2 O1 . 2.387(6)
Sm2 Sb1 . 3.1962(6)
Sm2 Sb2 4_455 3.2090(2)
Sm2 Sb2 2_565 3.2090(2)
Sm2 Sb2 1_545 3.2090(2)
Sm2 Sb2 3_655 3.2090(2)
Sm2 Sm1 4_554 3.8593(4)
Sm2 Sm1 2_554 3.8593(4)
Sm2 Sm1 1_554 3.8594(4)
Sm2 Sm1 3_554 3.8594(4)
Sm3 O2 . 2.318(3)
Sm3 Sb1 1_565 3.1598(2)
Sm3 Sb2 8_666 3.1834(3)
Sm3 Sb2 . 3.1933(3)
Sm3 Sb2 5_576 3.1970(3)
Sm3 Sb2 7_566 3.2272(3)
Sm3 Sm1 1_565 3.6635(3)
Sm3 Sm1 8_567 3.7602(3)
Sm3 Sm1 4_565 3.9631(3)
Sb1 Sm3 4_455 3.1598(2)
Sb1 Sm3 2_565 3.1598(2)
Sb1 Sm3 1_545 3.1598(2)
Sb1 Sm3 3_655 3.1598(2)
Sb1 Sm1 2 3.6927(4)
Sb1 Sm1 4 3.6927(4)
Sb1 Sm1 3 3.6927(4)
Sb2 Sm3 7_566 3.1835(3)
Sb2 Sm3 5_576 3.1970(3)
Sb2 Sm2 1_565 3.2090(2)
Sb2 Sm3 8_666 3.2272(3)
Sb2 Sm1 1_564 3.3289(3)
Sb2 Sm1 8_566 3.4040(3)
O1 Sm1 4_554 2.5016(14)
O1 Sm1 2_554 2.5016(14)
O1 Sm1 3_554 2.5016(14)
O1 Sm1 1_554 2.5016(14)
O2 Sm1 1_565 2.225(2)
O2 Sm1 8_567 2.250(2)
O2 Sm1 4_565 2.355(3)
